data_4103842
loop_
_publ_author_name
'Subhas Samanta'
'Sreebrata Goswami'

_publ_section_title
;
 Regioselective Knitting of Anilinevia ortho-C-N Bond Fusion Using OsO4 as
 a Template
;
_journal_name_full 'Journal of the American Chemical Society'
_journal_page_first 924
_journal_page_last 925
_journal_paper_doi 10.1021/ja808901s
_journal_volume 131
_journal_year 2009
_chemical_formula_sum 'C36 H26 N6 Os'
_chemical_formula_weight 732.83
_chemical_name_systematic
; 
 ? 
;
_space_group_IT_number 14
_symmetry_cell_setting monoclinic
_symmetry_space_group_name_Hall '-P 2ybc'
_symmetry_space_group_name_H-M 'P 1 21/c 1'
_atom_sites_solution_hydrogens geom
_atom_sites_solution_primary direct
_atom_sites_solution_secondary difmap
_audit_creation_method SHELXL-97
_cell_angle_alpha 90.00
_cell_angle_beta 110.124(4)
_cell_angle_gamma 90.00
_cell_formula_units_Z 4
_cell_length_a 17.4203(12)
_cell_length_b 11.1311(7)
_cell_length_c 15.0886(9)
_cell_measurement_reflns_used 1322
_cell_measurement_temperature 150(2)
_cell_measurement_theta_max 18.01
_cell_measurement_theta_min 2.21
_cell_volume 2747.2(3)
_computing_cell_refinement 'Bruker SMART'
_computing_data_collection 'Bruker SMART'
_computing_data_reduction 'Bruker SAINT'
_computing_molecular_graphics 'Ortep-3 for Windows (Farrugia, 1997)'
_computing_publication_material 'WinGX publication routines (Farrugia, 1999)'
_computing_structure_refinement 'SHELXL-97 (Sheldrick, 1997)'
_computing_structure_solution 'SIR92 (A. Altomare,G. Cascarano,C. Giacovazzo and A. Gualardi, 1993)'
_diffrn_ambient_temperature 150(2)
_diffrn_measured_fraction_theta_full 0.994
_diffrn_measured_fraction_theta_max 0.994
_diffrn_measurement_device_type 'CCD area detector'
_diffrn_measurement_method 'phi and omega scans'
_diffrn_radiation_monochromator graphite
_diffrn_radiation_source 'fine-focus sealed tube'
_diffrn_radiation_type MoK\a
_diffrn_radiation_wavelength 0.71073
_diffrn_reflns_av_R_equivalents 0.0868
_diffrn_reflns_av_sigmaI/netI 0.0892
_diffrn_reflns_limit_h_max 19
_diffrn_reflns_limit_h_min -19
_diffrn_reflns_limit_k_max 12
_diffrn_reflns_limit_k_min -12
_diffrn_reflns_limit_l_max 16
_diffrn_reflns_limit_l_min -16
_diffrn_reflns_number 16347
_diffrn_reflns_theta_full 23.36
_diffrn_reflns_theta_max 23.36
_diffrn_reflns_theta_min 1.24
_exptl_absorpt_coefficient_mu 4.681
_exptl_absorpt_correction_T_max 0.7353
_exptl_absorpt_correction_T_min 0.5213
_exptl_absorpt_correction_type empirical
_exptl_absorpt_process_details SADABS
_exptl_crystal_colour Black
_exptl_crystal_density_diffrn 1.772
_exptl_crystal_density_method 'not measured'
_exptl_crystal_description Block
_exptl_crystal_F_000 1440
_exptl_crystal_size_max 0.16
_exptl_crystal_size_mid 0.08
_exptl_crystal_size_min 0.07
_refine_diff_density_max 1.314
_refine_diff_density_min -1.053
_refine_diff_density_rms 0.144
_refine_ls_extinction_method none
_refine_ls_goodness_of_fit_ref 1.093
_refine_ls_hydrogen_treatment constr
_refine_ls_matrix_type full
_refine_ls_number_parameters 388
_refine_ls_number_reflns 3973
_refine_ls_number_restraints 0
_refine_ls_restrained_S_all 1.093
_refine_ls_R_factor_all 0.0717
_refine_ls_R_factor_gt 0.0426
_refine_ls_shift/su_max 0.001
_refine_ls_shift/su_mean 0.000
_refine_ls_structure_factor_coef Fsqd
_refine_ls_weighting_details 'calc w=1/[\s^2^(Fo^2^)+(0.0000P)^2^+0.0000P] where P=(Fo^2^+2Fc^2^)/3'
_refine_ls_weighting_scheme calc
_refine_ls_wR_factor_gt 0.0844
_refine_ls_wR_factor_ref 0.0917
_reflns_number_gt 2803
_reflns_number_total 3973
_reflns_threshold_expression >2sigma(I)
_cod_data_source_file ja808901s_si_005.cif
_cod_data_source_block i8526mp
_cod_database_code 4103842

loop_
_symmetry_equiv_pos_as_xyz
'x, y, z'
'-x, y+1/2, -z+1/2'
'-x, -y, -z'
'x, -y-1/2, z-1/2'

loop_
_atom_site_label
_atom_site_type_symbol
_atom_site_fract_x
_atom_site_fract_y
_atom_site_fract_z
_atom_site_U_iso_or_equiv
_atom_site_adp_type
_atom_site_occupancy
_atom_site_symmetry_multiplicity
_atom_site_calc_flag
_atom_site_refinement_flags
Os1 Os 0.72124(2) 0.79607(3) 0.43811(2) 0.03199(14) Uani 1 1 d .
N1 N 0.6846(4) 0.6949(6) 0.5247(4) 0.0328(17) Uani 1 1 d .
N2 N 0.6113(4) 0.8629(6) 0.4209(4) 0.0306(17) Uani 1 1 d .
N3 N 0.7290(5) 0.9660(6) 0.3979(5) 0.0333(18) Uani 1 1 d .
N4 N 0.8275(5) 0.8533(6) 0.5297(5) 0.0379(19) Uani 1 1 d .
N5 N 0.8019(4) 0.6677(6) 0.4348(5) 0.0338(19) Uani 1 1 d .
N6 N 0.6757(5) 0.7378(5) 0.3102(5) 0.0345(19) Uani 1 1 d .
H6N H 0.6335 0.7741 0.2693 0.041 Uiso 1 1 calc R
C1 C 0.7291(6) 0.5992(8) 0.5821(6) 0.036(2) Uani 1 1 d .
C2 C 0.7220(6) 0.4817(7) 0.5449(7) 0.047(3) Uani 1 1 d .
H2 H 0.6885 0.4665 0.4814 0.056 Uiso 1 1 calc R
C3 C 0.7645(6) 0.3886(9) 0.6021(8) 0.054(3) Uani 1 1 d .
H3 H 0.7578 0.3088 0.5783 0.065 Uiso 1 1 calc R
C4 C 0.8169(6) 0.4103(10) 0.6938(8) 0.058(3) Uani 1 1 d .
H4 H 0.8481 0.3468 0.7311 0.069 Uiso 1 1 calc R
C5 C 0.8229(6) 0.5246(9) 0.7296(7) 0.048(3) Uani 1 1 d .
H5 H 0.8574 0.5401 0.7926 0.057 Uiso 1 1 calc R
C6 C 0.7787(6) 0.6177(9) 0.6739(6) 0.042(2) Uani 1 1 d .
H6 H 0.7829 0.6962 0.7000 0.050 Uiso 1 1 calc R
C7 C 0.6062(5) 0.7130(7) 0.5251(6) 0.031(2) Uani 1 1 d .
C8 C 0.5669(6) 0.6478(8) 0.5768(6) 0.040(2) Uani 1 1 d .
H8 H 0.5921 0.5787 0.6116 0.048 Uiso 1 1 calc R
C9 C 0.4924(6) 0.6845(7) 0.5764(6) 0.039(2) Uani 1 1 d .
H9 H 0.4661 0.6404 0.6116 0.046 Uiso 1 1 calc R
C10 C 0.4537(6) 0.7848(8) 0.5260(6) 0.042(2) Uani 1 1 d .
H10 H 0.4024 0.8099 0.5287 0.051 Uiso 1 1 calc R
C11 C 0.4899(6) 0.8487(7) 0.4711(5) 0.034(2) Uani 1 1 d .
H11 H 0.4634 0.9166 0.4355 0.041 Uiso 1 1 calc R
C12 C 0.5659(6) 0.8113(7) 0.4696(5) 0.031(2) Uani 1 1 d .
C13 C 0.5871(6) 0.9505(8) 0.3514(6) 0.038(2) Uani 1 1 d .
C14 C 0.5082(6) 0.9765(7) 0.2934(6) 0.040(2) Uani 1 1 d .
H14 H 0.4629 0.9342 0.2994 0.048 Uiso 1 1 calc R
C15 C 0.4968(6) 1.0670(8) 0.2254(6) 0.048(3) Uani 1 1 d .
H15 H 0.4430 1.0883 0.1864 0.058 Uiso 1 1 calc R
C16 C 0.5631(8) 1.1259(8) 0.2144(7) 0.055(3) Uani 1 1 d .
H16 H 0.5539 1.1870 0.1680 0.066 Uiso 1 1 calc R
C17 C 0.6412(7) 1.0976(8) 0.2691(6) 0.044(3) Uani 1 1 d .
H17 H 0.6863 1.1371 0.2600 0.053 Uiso 1 1 calc R
C18 C 0.6541(7) 1.0085(7) 0.3393(6) 0.042(3) Uani 1 1 d .
C19 C 0.7965(6) 1.0339(8) 0.4478(7) 0.042(3) Uani 1 1 d .
C20 C 0.8129(8) 1.1552(8) 0.4328(7) 0.056(3) Uani 1 1 d .
H20 H 0.7723 1.2040 0.3898 0.067 Uiso 1 1 calc R
C21 C 0.8894(8) 1.2010(10) 0.4824(8) 0.068(4) Uani 1 1 d .
H21 H 0.9018 1.2816 0.4716 0.081 Uiso 1 1 calc R
C22 C 0.9473(8) 1.1333(10) 0.5461(8) 0.068(3) Uani 1 1 d .
H22 H 0.9991 1.1676 0.5795 0.081 Uiso 1 1 calc R
C23 C 0.9324(7) 1.0177(8) 0.5627(7) 0.050(3) Uani 1 1 d .
H23 H 0.9747 0.9702 0.6048 0.060 Uiso 1 1 calc R
C24 C 0.8560(6) 0.9684(8) 0.5190(6) 0.040(3) Uani 1 1 d .
C25 C 0.8847(6) 0.7610(8) 0.5735(6) 0.041(3) Uani 1 1 d .
C26 C 0.9459(6) 0.7649(9) 0.6622(7) 0.048(3) Uani 1 1 d .
H26 H 0.9551 0.8364 0.6988 0.057 Uiso 1 1 calc R
C27 C 0.9925(7) 0.6656(9) 0.6959(8) 0.056(3) Uani 1 1 d .
H27 H 1.0355 0.6681 0.7553 0.067 Uiso 1 1 calc R
C28 C 0.9766(6) 0.5609(10) 0.6430(7) 0.058(3) Uani 1 1 d .
H28 H 1.0090 0.4918 0.6674 0.070 Uiso 1 1 calc R
C29 C 0.9156(6) 0.5539(8) 0.5564(7) 0.050(3) Uani 1 1 d .
H29 H 0.9050 0.4798 0.5232 0.060 Uiso 1 1 calc R
C30 C 0.8689(6) 0.6558(8) 0.5170(6) 0.040(2) Uani 1 1 d .
C31 C 0.7819(6) 0.6003(7) 0.3527(6) 0.036(2) Uani 1 1 d .
C32 C 0.8253(6) 0.5043(8) 0.3327(7) 0.050(3) Uani 1 1 d .
H32 H 0.8740 0.4756 0.3789 0.060 Uiso 1 1 calc R
C33 C 0.7954(6) 0.4521(8) 0.2438(7) 0.055(3) Uani 1 1 d .
H33 H 0.8257 0.3889 0.2291 0.066 Uiso 1 1 calc R
C34 C 0.7242(6) 0.4883(8) 0.1768(6) 0.045(3) Uani 1 1 d .
H34 H 0.7041 0.4479 0.1178 0.054 Uiso 1 1 calc R
C35 C 0.6819(6) 0.5832(7) 0.1951(6) 0.042(2) Uani 1 1 d .
H35 H 0.6335 0.6116 0.1479 0.050 Uiso 1 1 calc R
C36 C 0.7104(5) 0.6377(7) 0.2835(6) 0.030(2) Uani 1 1 d .

loop_
_atom_site_aniso_label
_atom_site_aniso_U_11
_atom_site_aniso_U_22
_atom_site_aniso_U_33
_atom_site_aniso_U_23
_atom_site_aniso_U_13
_atom_site_aniso_U_12
Os1 0.0459(2) 0.02359(19) 0.0279(2) 0.00339(19) 0.01457(18) 0.0048(2)
N1 0.048(5) 0.022(4) 0.028(4) 0.000(3) 0.014(4) -0.001(4)
N2 0.044(5) 0.021(4) 0.026(4) 0.001(3) 0.011(4) 0.002(4)
N3 0.051(5) 0.027(4) 0.029(4) 0.007(4) 0.023(4) 0.008(4)
N4 0.057(5) 0.030(4) 0.031(4) 0.012(4) 0.020(4) 0.006(4)
N5 0.040(5) 0.030(4) 0.032(4) 0.005(3) 0.013(4) 0.008(4)
N6 0.046(5) 0.024(4) 0.031(4) 0.007(3) 0.010(4) 0.008(4)
C1 0.045(6) 0.035(6) 0.031(6) 0.009(5) 0.016(5) -0.001(5)
C2 0.066(7) 0.030(6) 0.044(6) -0.002(5) 0.017(6) 0.001(5)
C3 0.067(8) 0.034(6) 0.076(8) 0.025(6) 0.041(7) 0.009(6)
C4 0.053(7) 0.061(8) 0.062(8) 0.025(7) 0.025(7) 0.018(6)
C5 0.044(7) 0.053(7) 0.052(7) 0.020(6) 0.025(6) 0.024(6)
C6 0.050(7) 0.044(6) 0.034(6) 0.007(5) 0.017(5) 0.010(5)
C7 0.036(6) 0.028(5) 0.029(5) -0.005(4) 0.010(5) -0.007(5)
C8 0.049(7) 0.038(5) 0.033(6) 0.001(4) 0.012(5) -0.005(5)
C9 0.040(6) 0.034(6) 0.047(6) -0.005(5) 0.022(5) -0.016(5)
C10 0.049(6) 0.035(6) 0.045(6) -0.010(5) 0.020(5) -0.001(5)
C11 0.054(7) 0.019(4) 0.023(5) 0.000(4) 0.004(5) -0.006(5)
C12 0.050(6) 0.016(5) 0.023(5) -0.007(4) 0.008(5) 0.008(5)
C13 0.053(7) 0.027(5) 0.036(6) -0.003(4) 0.017(6) 0.011(5)
C14 0.050(7) 0.035(5) 0.036(6) 0.002(4) 0.016(5) 0.017(5)
C15 0.066(8) 0.040(6) 0.043(7) 0.009(5) 0.026(6) 0.030(6)
C16 0.101(10) 0.035(6) 0.048(7) 0.010(5) 0.050(7) 0.021(7)
C17 0.061(7) 0.025(5) 0.053(7) 0.003(5) 0.029(6) 0.009(5)
C18 0.066(8) 0.027(5) 0.042(6) -0.004(5) 0.030(6) 0.011(5)
C19 0.060(7) 0.027(5) 0.046(6) -0.002(5) 0.029(6) -0.006(5)
C20 0.093(9) 0.026(5) 0.064(7) 0.003(5) 0.045(7) -0.002(6)
C21 0.105(10) 0.037(6) 0.078(9) -0.019(7) 0.053(8) -0.039(8)
C22 0.093(10) 0.052(8) 0.055(8) -0.006(6) 0.022(8) -0.027(7)
C23 0.060(8) 0.037(6) 0.059(7) -0.003(5) 0.028(6) -0.010(6)
C24 0.064(8) 0.036(6) 0.027(6) 0.005(5) 0.025(6) 0.001(6)
C25 0.058(7) 0.040(6) 0.024(6) 0.006(5) 0.014(6) -0.004(5)
C26 0.054(7) 0.041(7) 0.044(7) -0.006(5) 0.010(6) -0.008(5)
C27 0.049(7) 0.053(7) 0.059(7) 0.003(6) 0.009(6) -0.004(6)
C28 0.042(7) 0.067(8) 0.050(7) 0.037(6) -0.004(6) 0.003(6)
C29 0.053(7) 0.039(6) 0.059(7) 0.021(5) 0.020(6) 0.022(5)
C30 0.034(6) 0.048(6) 0.031(6) 0.007(5) 0.002(5) 0.000(5)
C31 0.042(6) 0.032(5) 0.037(6) 0.001(5) 0.019(5) 0.007(5)
C32 0.058(7) 0.040(6) 0.050(7) -0.009(5) 0.014(6) 0.020(5)
C33 0.066(8) 0.042(6) 0.060(7) -0.011(6) 0.027(7) 0.026(6)
C34 0.058(7) 0.042(6) 0.035(6) -0.009(5) 0.015(6) 0.006(6)
C35 0.055(7) 0.033(6) 0.036(6) 0.006(5) 0.013(5) 0.001(5)
C36 0.043(6) 0.026(5) 0.023(5) -0.001(4) 0.012(5) 0.007(4)

loop_
_atom_type_symbol
_atom_type_description
_atom_type_scat_dispersion_real
_atom_type_scat_dispersion_imag
_atom_type_scat_source
C C 0.0033 0.0016 'International Tables Vol C Tables 4.2.6.8 and 6.1.1.4'
N N 0.0061 0.0033 'International Tables Vol C Tables 4.2.6.8 and 6.1.1.4'
Os Os -1.2165 7.6030 'International Tables Vol C Tables 4.2.6.8 and 6.1.1.4'
H H 0.0000 0.0000 'International Tables Vol C Tables 4.2.6.8 and 6.1.1.4'

loop_
_geom_angle_atom_site_label_1
_geom_angle_atom_site_label_2
_geom_angle_atom_site_label_3
_geom_angle
N6 Os1 N1 110.6(3)
N6 Os1 N2 87.1(3)
N1 Os1 N2 77.6(3)
N6 Os1 N4 139.9(3)
N1 Os1 N4 99.0(3)
N2 Os1 N4 126.4(3)
N6 Os1 N3 93.6(3)
N1 Os1 N3 143.4(3)
N2 Os1 N3 76.7(3)
N4 Os1 N3 76.4(3)
N6 Os1 N5 77.7(3)
N1 Os1 N5 89.9(3)
N2 Os1 N5 155.6(3)
N4 Os1 N5 75.8(3)
N3 Os1 N5 122.7(3)
C7 N1 C1 115.9(7)
C7 N1 Os1 117.5(6)
C1 N1 Os1 126.4(5)
C12 N2 C13 128.1(8)
C12 N2 Os1 118.6(5)
C13 N2 Os1 113.0(6)
C19 N3 C18 126.9(7)
C19 N3 Os1 119.0(6)
C18 N3 Os1 111.6(6)
C24 N4 C25 119.5(8)
C24 N4 Os1 119.5(6)
C25 N4 Os1 115.2(6)
C30 N5 C31 128.6(7)
C30 N5 Os1 115.1(6)
C31 N5 Os1 116.2(6)
C36 N6 Os1 119.3(6)
C36 N6 H6N 120.4
Os1 N6 H6N 120.4
C6 C1 C2 118.7(9)
C6 C1 N1 121.6(8)
C2 C1 N1 119.7(8)
C3 C2 C1 119.3(9)
C3 C2 H2 120.4
C1 C2 H2 120.4
C2 C3 C4 121.0(10)
C2 C3 H3 119.5
C4 C3 H3 119.5
C5 C4 C3 119.2(10)
C5 C4 H4 120.4
C3 C4 H4 120.4
C4 C5 C6 120.2(10)
C4 C5 H5 119.9
C6 C5 H5 119.9
C1 C6 C5 121.6(9)
C1 C6 H6 119.2
C5 C6 H6 119.2
N1 C7 C8 126.8(8)
N1 C7 C12 113.6(7)
C8 C7 C12 119.5(8)
C9 C8 C7 119.3(9)
C9 C8 H8 120.3
C7 C8 H8 120.3
C8 C9 C10 121.9(8)
C8 C9 H9 119.1
C10 C9 H9 119.1
C9 C10 C11 120.0(9)
C9 C10 H10 120.0
C11 C10 H10 120.0
C10 C11 C12 118.8(8)
C10 C11 H11 120.6
C12 C11 H11 120.6
N2 C12 C11 127.3(8)
N2 C12 C7 112.5(8)
C11 C12 C7 120.2(8)
C14 C13 N2 127.1(9)
C14 C13 C18 120.8(9)
N2 C13 C18 111.9(8)
C13 C14 C15 118.3(10)
C13 C14 H14 120.9
C15 C14 H14 120.9
C16 C15 C14 120.9(10)
C16 C15 H15 119.6
C14 C15 H15 119.6
C17 C16 C15 121.2(9)
C17 C16 H16 119.4
C15 C16 H16 119.4
C16 C17 C18 118.9(10)
C16 C17 H17 120.5
C18 C17 H17 120.5
N3 C18 C13 113.9(8)
N3 C18 C17 126.2(9)
C13 C18 C17 119.8(9)
N3 C19 C24 113.3(8)
N3 C19 C20 128.0(10)
C24 C19 C20 118.6(10)
C21 C20 C19 118.4(11)
C21 C20 H20 120.8
C19 C20 H20 120.8
C22 C21 C20 121.4(10)
C22 C21 H21 119.3
C20 C21 H21 119.3
C23 C22 C21 121.1(11)
C23 C22 H22 119.5
C21 C22 H22 119.5
C22 C23 C24 120.3(11)
C22 C23 H23 119.8
C24 C23 H23 119.8
C23 C24 N4 129.0(9)
C23 C24 C19 119.5(8)
N4 C24 C19 111.3(9)
C26 C25 C30 121.9(9)
C26 C25 N4 127.2(9)
C30 C25 N4 110.9(8)
C27 C26 C25 119.6(9)
C27 C26 H26 120.2
C25 C26 H26 120.2
C26 C27 C28 119.5(10)
C26 C27 H27 120.3
C28 C27 H27 120.3
C29 C28 C27 122.1(10)
C29 C28 H28 119.0
C27 C28 H28 119.0
C28 C29 C30 120.2(10)
C28 C29 H29 119.9
C30 C29 H29 119.9
N5 C30 C29 130.1(9)
N5 C30 C25 112.8(8)
C29 C30 C25 116.6(9)
N5 C31 C36 113.3(7)
N5 C31 C32 128.1(9)
C36 C31 C32 118.6(8)
C33 C32 C31 118.5(9)
C33 C32 H32 120.8
C31 C32 H32 120.8
C34 C33 C32 122.4(9)
C34 C33 H33 118.8
C32 C33 H33 118.8
C33 C34 C35 119.6(9)
C33 C34 H34 120.2
C35 C34 H34 120.2
C34 C35 C36 119.3(9)
C34 C35 H35 120.4
C36 C35 H35 120.4
N6 C36 C31 112.9(7)
N6 C36 C35 125.4(8)
C31 C36 C35 121.6(8)

loop_
_geom_bond_atom_site_label_1
_geom_bond_atom_site_label_2
_geom_bond_distance
Os1 N6 1.928(7)
Os1 N1 1.988(6)
Os1 N2 1.987(7)
Os1 N4 1.995(8)
Os1 N3 2.005(6)
Os1 N5 2.017(7)
N1 C7 1.383(10)
N1 C1 1.423(10)
N2 C12 1.377(10)
N2 C13 1.386(10)
N3 C19 1.382(11)
N3 C18 1.383(11)
N4 C24 1.403(11)
N4 C25 1.426(11)
N5 C30 1.386(11)
N5 C31 1.387(10)
N6 C36 1.392(10)
N6 H6N 0.8800
C1 C6 1.373(11)
C1 C2 1.412(11)
C2 C3 1.389(12)
C2 H2 0.9500
C3 C4 1.391(13)
C3 H3 0.9500
C4 C5 1.372(13)
C4 H4 0.9500
C5 C6 1.388(11)
C5 H5 0.9500
C6 H6 0.9500
C7 C8 1.404(11)
C7 C12 1.409(11)
C8 C9 1.358(12)
C8 H8 0.9500
C9 C10 1.388(11)
C9 H9 0.9500
C10 C11 1.396(11)
C10 H10 0.9500
C11 C12 1.396(11)
C11 H11 0.9500
C13 C14 1.382(12)
C13 C18 1.400(12)
C14 C15 1.402(12)
C14 H14 0.9500
C15 C16 1.386(13)
C15 H15 0.9500
C16 C17 1.364(13)
C16 H16 0.9500
C17 C18 1.412(11)
C17 H17 0.9500
C19 C24 1.412(12)
C19 C20 1.414(12)
C20 C21 1.382(14)
C20 H20 0.9500
C21 C22 1.357(14)
C21 H21 0.9500
C22 C23 1.353(13)
C22 H22 0.9500
C23 C24 1.379(12)
C23 H23 0.9500
C25 C26 1.395(13)
C25 C30 1.419(12)
C26 C27 1.362(12)
C26 H26 0.9500
C27 C28 1.386(13)
C27 H27 0.9500
C28 C29 1.374(13)
C28 H28 0.9500
C29 C30 1.403(12)
C29 H29 0.9500
C31 C36 1.385(11)
C31 C32 1.400(11)
C32 C33 1.388(12)
C32 H32 0.9500
C33 C34 1.363(12)
C33 H33 0.9500
C34 C35 1.371(12)
C34 H34 0.9500
C35 C36 1.392(11)
C35 H35 0.9500
